data_7037127
loop_
_publ_author_name
'Pritzwald-Stegmann, Julian Rodger Frederic'
'L\"onnecke, Peter'
'Hey-Hawkins, Evamarie'

_publ_section_title
;
 Hydrophosphination reactions with transition metal ferrocenylphosphine
 complexes.
;
_journal_issue 5
_journal_name_full 'Dalton transactions (Cambridge, England : 2003)'
_journal_page_first 2208
_journal_page_last 2217
_journal_paper_doi 10.1039/c5dt03374h
_journal_volume 45
_journal_year 2016
_chemical_absolute_configuration ad
_chemical_formula_sum 'C33 H33 Cr Fe3 O3 P3'
_chemical_formula_weight 790.05
_chemical_name_systematic
;
 ?
;
_space_group_IT_number 146
_symmetry_cell_setting trigonal
_symmetry_space_group_name_Hall 'R 3'
_symmetry_space_group_name_H-M 'R 3 :H'
_atom_sites_solution_hydrogens geom
_atom_sites_solution_primary direct
_atom_sites_solution_secondary difmap
_audit_conform_dict_location ftp://ftp.iucr.org/pub/cif_core.dic
_audit_conform_dict_name cif_core.dic
_audit_conform_dict_version 2.4
_audit_creation_date 2013-02-19T10:32:56-00:00
_audit_creation_method 'WinGX routine CIF_UPDATE'
_audit_update_record
;
2015-08-22 deposited with the CCDC.
2015-11-03 downloaded from the CCDC.
;
_cell_angle_alpha 90
_cell_angle_beta 90
_cell_angle_gamma 120
_cell_formula_units_Z 3
_cell_length_a 19.4270(5)
_cell_length_b 19.4270(5)
_cell_length_c 6.9808(3)
_cell_measurement_reflns_used 3727
_cell_measurement_temperature 130(2)
_cell_measurement_theta_max 32.4753
_cell_measurement_theta_min 3.1531
_cell_volume 2281.64(13)
_computing_cell_refinement
;
        CrysAlisPro, Agilent Technologies,
        Version 1.171.35.21 (release 20-01-2012 CrysAlis171 .NET)
        (compiled Jan 23 2012,18:06:46)
;
_computing_data_collection
;
        CrysAlisPro, Agilent Technologies,
        Version 1.171.35.21 (release 20-01-2012 CrysAlis171 .NET)
        (compiled Jan 23 2012,18:06:46)
;
_computing_data_reduction
;
        CrysAlisPro, Agilent Technologies,
        Version 1.171.35.21 (release 20-01-2012 CrysAlis171 .NET)
        (compiled Jan 23 2012,18:06:46)
;
_computing_molecular_graphics
;
 ORTEP3 for Windows
 L. J. Farrugia, J. Appl. Crystallogr. 1997, 30, 565.
;
_computing_publication_material
;
 WINGX
 L.J. Farrugia,
 J. Appl. Cryst., 1999, 32, 837-838.
;
_computing_structure_refinement 'SHELXL-97 (Sheldrick, 2008)'
_computing_structure_solution
;
 SIR92
 A. Altomare, G. Cascarano, C. Giacovazzo and A. Guagliardi,
 J. Appl. Crystallogr. 1993, 26, 343-350.
;
_diffrn_ambient_temperature 130(2)
_diffrn_detector_area_resol_mean 16.356
_diffrn_measured_fraction_theta_full 0.999
_diffrn_measured_fraction_theta_max 0.999
_diffrn_measurement_device_type 'Xcalibur, Sapphire3, Gemini'
_diffrn_measurement_method '\w scans'
_diffrn_orient_matrix_UB_11 0.0310308
_diffrn_orient_matrix_UB_12 -0.0075591
_diffrn_orient_matrix_UB_13 0.02469
_diffrn_orient_matrix_UB_21 0.0279375
_diffrn_orient_matrix_UB_22 0.0411827
_diffrn_orient_matrix_UB_23 -0.0071432
_diffrn_orient_matrix_UB_31 -0.0057726
_diffrn_orient_matrix_UB_32 0.0048886
_diffrn_orient_matrix_UB_33 0.0983082
_diffrn_radiation_monochromator graphite
_diffrn_radiation_type MoK\a
_diffrn_radiation_wavelength 0.71073
_diffrn_reflns_av_R_equivalents 0.0356
_diffrn_reflns_av_unetI/netI 0.0429
_diffrn_reflns_limit_h_max 27
_diffrn_reflns_limit_h_min -27
_diffrn_reflns_limit_k_max 27
_diffrn_reflns_limit_k_min -27
_diffrn_reflns_limit_l_max 9
_diffrn_reflns_limit_l_min -9
_diffrn_reflns_number 9124
_diffrn_reflns_theta_full 30.5
_diffrn_reflns_theta_max 30.5
_diffrn_reflns_theta_min 3.16
_exptl_absorpt_coefficient_mu 1.943
_exptl_absorpt_correction_T_max 1
_exptl_absorpt_correction_T_min 0.98315
_exptl_absorpt_correction_type multi-scan
_exptl_absorpt_process_details
;
        CrysAlisPro, Agilent Technologies,
        Version 1.171.35.21 (release 20-01-2012 CrysAlis171 .NET)
        (compiled Jan 23 2012,18:06:46)
        Empirical absorption correction using spherical harmonics,
 implemented in SCALE3 ABSPACK scaling algorithm.
;
_exptl_crystal_colour orange
_exptl_crystal_density_diffrn 1.725
_exptl_crystal_density_method 'not measured'
_exptl_crystal_description 'small needles'
_exptl_crystal_F_000 1206
_exptl_crystal_size_max 0.3
_exptl_crystal_size_mid 0.05
_exptl_crystal_size_min 0.02
_refine_diff_density_max 0.463
_refine_diff_density_min -0.417
_refine_diff_density_rms 0.067
_refine_ls_abs_structure_details 'Flack H D (1983), Acta Cryst. A39, 876-881'
_refine_ls_abs_structure_Flack 0.005(13)
_refine_ls_extinction_method none
_refine_ls_goodness_of_fit_ref 1.004
_refine_ls_hydrogen_treatment mixed
_refine_ls_matrix_type full
_refine_ls_number_parameters 138
_refine_ls_number_reflns 3059
_refine_ls_number_restraints 1
_refine_ls_restrained_S_all 1.004
_refine_ls_R_factor_all 0.034
_refine_ls_R_factor_gt 0.0273
_refine_ls_shift/su_max 0.001
_refine_ls_shift/su_mean 0
_refine_ls_structure_factor_coef Fsqd
_refine_ls_weighting_details 'calc w=1/[\s^2^(Fo^2^)+(0.0233P)^2^+0.0000P] where P=(Fo^2^+2Fc^2^)/3'
_refine_ls_weighting_scheme calc
_refine_ls_wR_factor_gt 0.0513
_refine_ls_wR_factor_ref 0.0538
_reflns_number_gt 2789
_reflns_number_total 3059
_reflns_threshold_expression >2\s(I)
_cod_data_source_file c5dt03374h2.cif
_cod_data_source_block x1748fin_compound_3a
_cod_depositor_comments
;
The following automatic conversions were performed:

'_symmetry_cell_setting' value 'Trigonal' changed to 'trigonal'
according to
/usr/data/users/saulius/crontab/automatic-downloads/rss-feeds/RSC/lib/dictionaries/cif_core.dic
dictionary named 'cif_core.dic' version 2.4.2 from 2011-04-26.

Automatic conversion script
Id: cif_fix_values 3271 2015-04-21 07:52:19Z andrius 

 Adding full bibliography for 7037122--7037129.cif.
;
_cod_original_sg_symbol_H-M R3
_cod_database_code 7037127

loop_
_symmetry_equiv_pos_as_xyz
'x, y, z'
'-y, x-y, z'
'-x+y, -x, z'
'x+2/3, y+1/3, z+1/3'
'-y+2/3, x-y+1/3, z+1/3'
'-x+y+2/3, -x+1/3, z+1/3'
'x+1/3, y+2/3, z+2/3'
'-y+1/3, x-y+2/3, z+2/3'
'-x+y+1/3, -x+2/3, z+2/3'

loop_
_atom_site_label
_atom_site_type_symbol
_atom_site_fract_x
_atom_site_fract_y
_atom_site_fract_z
_atom_site_U_iso_or_equiv
_atom_site_adp_type
_atom_site_occupancy
_atom_site_symmetry_multiplicity
_atom_site_calc_flag
_atom_site_refinement_flags
Cr1 Cr 0 1 0.02647(7) 0.01190(13) Uani 1 3 d S
Fe1 Fe -0.285626(17) 0.856813(17) 0.02219(4) 0.01231(7) Uani 1 1 d .
P1 P -0.10237(3) 0.98678(3) -0.17709(8) 0.01451(11) Uani 1 1 d .
O1 O 0.13722(10) 1.04202(10) 0.2916(2) 0.0268(4) Uani 1 1 d .
C1 C -0.20152(12) 0.90195(13) -0.1891(3) 0.0139(4) Uani 1 1 d .
C2 C -0.27142(13) 0.90319(14) -0.2474(3) 0.0170(5) Uani 1 1 d .
H2 H -0.2741 0.949 -0.283 0.02 Uiso 1 1 calc R
C3 C -0.33624(14) 0.82397(15) -0.2427(3) 0.0219(5) Uani 1 1 d .
H3 H -0.3898 0.8078 -0.2738 0.026 Uiso 1 1 calc R
C4 C -0.30757(15) 0.77331(14) -0.1842(3) 0.0215(5) Uani 1 1 d .
H4 H -0.3384 0.7172 -0.1704 0.026 Uiso 1 1 calc R
C5 C -0.22425(13) 0.82101(13) -0.1494(3) 0.0164(4) Uani 1 1 d .
H5 H -0.19 0.8024 -0.1072 0.02 Uiso 1 1 calc R
C6 C -0.23834(14) 0.91463(15) 0.2751(3) 0.0192(5) Uani 1 1 d .
H6 H -0.1843 0.9534 0.2971 0.023 Uiso 1 1 calc R
C7 C -0.29890(15) 0.92994(14) 0.2112(3) 0.0205(5) Uani 1 1 d .
H7 H -0.2925 0.9807 0.1838 0.025 Uiso 1 1 calc R
C8 C -0.37079(15) 0.85569(15) 0.1956(3) 0.0204(5) Uani 1 1 d .
H8 H -0.4208 0.8482 0.1551 0.025 Uiso 1 1 calc R
C9 C -0.35475(14) 0.79522(14) 0.2509(3) 0.0210(5) Uani 1 1 d .
H9 H -0.3921 0.7399 0.2547 0.025 Uiso 1 1 calc R
C10 C -0.27259(14) 0.83162(15) 0.3001(3) 0.0203(5) Uani 1 1 d .
H10 H -0.2457 0.8048 0.3422 0.024 Uiso 1 1 calc R
C11 C 0.08553(13) 1.02420(13) 0.1845(3) 0.0161(4) Uani 1 1 d .
H1P1 H -0.0899(14) 0.9936(14) -0.358(3) 0.015(6) Uiso 1 1 d .
H2P1 H -0.1205(13) 1.0403(14) -0.151(3) 0.011(6) Uiso 1 1 d .

loop_
_atom_site_aniso_label
_atom_site_aniso_U_11
_atom_site_aniso_U_22
_atom_site_aniso_U_33
_atom_site_aniso_U_23
_atom_site_aniso_U_13
_atom_site_aniso_U_12
Cr1 0.01079(18) 0.01079(18) 0.0141(3) 0 0 0.00540(9)
Fe1 0.01196(15) 0.01320(15) 0.01057(13) -0.00008(12) 0.00104(12) 0.00540(13)
P1 0.0122(3) 0.0139(3) 0.0167(3) 0.0033(2) 0.0003(2) 0.0060(2)
O1 0.0245(9) 0.0260(9) 0.0319(10) -0.0086(8) -0.0126(8) 0.0142(8)
C1 0.0117(10) 0.0170(10) 0.0115(10) -0.0010(8) 0.0004(8) 0.0061(9)
C2 0.0152(11) 0.0255(12) 0.0109(10) 0.0034(9) 0.0012(8) 0.0105(9)
C3 0.0140(11) 0.0314(14) 0.0134(11) -0.0024(10) -0.0022(9) 0.0061(10)
C4 0.0213(12) 0.0174(11) 0.0175(12) -0.0061(9) 0.0026(9) 0.0034(10)
C5 0.0173(11) 0.0155(10) 0.0153(10) -0.0027(8) 0.0017(8) 0.0073(9)
C6 0.0187(11) 0.0236(12) 0.0117(11) -0.0066(9) -0.0012(8) 0.0079(10)
C7 0.0259(13) 0.0198(11) 0.0186(12) -0.0036(9) 0.0022(9) 0.0135(10)
C8 0.0159(11) 0.0304(13) 0.0168(11) -0.0015(10) 0.0036(8) 0.0129(11)
C9 0.0229(12) 0.0182(12) 0.0131(11) 0.0021(9) 0.0066(9) 0.0037(10)
C10 0.0256(13) 0.0271(13) 0.0115(11) 0.0030(9) 0.0011(9) 0.0158(11)
C11 0.0145(10) 0.0135(10) 0.0200(11) -0.0013(8) 0.0019(8) 0.0068(9)

loop_
_atom_type_symbol
_atom_type_description
_atom_type_scat_dispersion_real
_atom_type_scat_dispersion_imag
_atom_type_scat_source
Cr Cr 0.3209 0.6236 'International Tables Vol C Tables 4.2.6.8 and 6.1.1.4'
Fe Fe 0.3463 0.8444 'International Tables Vol C Tables 4.2.6.8 and 6.1.1.4'
P P 0.1023 0.0942 'International Tables Vol C Tables 4.2.6.8 and 6.1.1.4'
O O 0.0106 0.006 'International Tables Vol C Tables 4.2.6.8 and 6.1.1.4'
C C 0.0033 0.0016 'International Tables Vol C Tables 4.2.6.8 and 6.1.1.4'
H H 0 0 'International Tables Vol C Tables 4.2.6.8 and 6.1.1.4'

loop_
_geom_angle_atom_site_label_1
_geom_angle_atom_site_label_2
_geom_angle_atom_site_label_3
_geom_angle
_geom_angle_site_symmetry_1
_geom_angle_site_symmetry_3
C11 Cr1 C11 88.04(10) . 2_675
C11 Cr1 C11 88.04(10) . 3_465
C11 Cr1 C11 88.04(10) 2_675 3_465
C11 Cr1 P1 172.70(7) . .
C11 Cr1 P1 87.55(7) 2_675 .
C11 Cr1 P1 97.62(7) 3_465 .
C11 Cr1 P1 97.62(7) . 2_675
C11 Cr1 P1 172.70(7) 2_675 2_675
C11 Cr1 P1 87.55(7) 3_465 2_675
P1 Cr1 P1 87.26(3) . 2_675
C11 Cr1 P1 87.55(7) . 3_465
C11 Cr1 P1 97.62(7) 2_675 3_465
C11 Cr1 P1 172.70(7) 3_465 3_465
P1 Cr1 P1 87.26(3) . 3_465
P1 Cr1 P1 87.26(3) 2_675 3_465
C3 Fe1 C8 105.83(10) . .
C3 Fe1 C5 68.54(9) . .
C8 Fe1 C5 162.25(9) . .
C3 Fe1 C9 116.86(9) . .
C8 Fe1 C9 40.43(10) . .
C5 Fe1 C9 125.69(10) . .
C3 Fe1 C2 40.68(9) . .
C8 Fe1 C2 118.73(10) . .
C5 Fe1 C2 68.72(9) . .
C9 Fe1 C2 151.80(10) . .
C3 Fe1 C1 68.73(9) . .
C8 Fe1 C1 154.41(9) . .
C5 Fe1 C1 41.02(9) . .
C9 Fe1 C1 164.74(10) . .
C2 Fe1 C1 40.91(9) . .
C3 Fe1 C6 165.18(10) . .
C8 Fe1 C6 68.49(10) . .
C5 Fe1 C6 120.96(9) . .
C9 Fe1 C6 68.34(10) . .
C2 Fe1 C6 128.85(9) . .
C1 Fe1 C6 110.10(9) . .
C3 Fe1 C10 151.84(9) . .
C8 Fe1 C10 68.41(10) . .
C5 Fe1 C10 108.13(10) . .
C9 Fe1 C10 40.84(9) . .
C2 Fe1 C10 166.39(9) . .
C1 Fe1 C10 128.19(9) . .
C6 Fe1 C10 40.42(10) . .
C3 Fe1 C7 126.35(10) . .
C8 Fe1 C7 40.77(10) . .
C5 Fe1 C7 155.78(9) . .
C9 Fe1 C7 68.22(10) . .
C2 Fe1 C7 108.87(9) . .
C1 Fe1 C7 121.21(9) . .
C6 Fe1 C7 40.64(10) . .
C10 Fe1 C7 68.21(10) . .
C3 Fe1 C4 40.39(10) . .
C8 Fe1 C4 124.19(10) . .
C5 Fe1 C4 40.85(9) . .
C9 Fe1 C4 105.67(9) . .
C2 Fe1 C4 68.31(9) . .
C1 Fe1 C4 68.75(9) . .
C6 Fe1 C4 154.10(10) . .
C10 Fe1 C4 118.60(10) . .
C7 Fe1 C4 162.56(10) . .
C1 P1 Cr1 125.87(7) . .
C1 P1 H1P1 96.2(11) . .
Cr1 P1 H1P1 118.6(11) . .
C1 P1 H2P1 98.5(10) . .
Cr1 P1 H2P1 113.0(10) . .
H1P1 P1 H2P1 100.0(14) . .
C2 C1 C5 107.45(19) . .
C2 C1 P1 125.94(17) . .
C5 C1 P1 126.58(17) . .
C2 C1 Fe1 69.54(12) . .
C5 C1 Fe1 69.37(12) . .
P1 C1 Fe1 128.10(11) . .
C3 C2 C1 108.1(2) . .
C3 C2 Fe1 69.53(13) . .
C1 C2 Fe1 69.55(12) . .
C3 C2 H2 126 . .
C1 C2 H2 126 . .
Fe1 C2 H2 126.5 . .
C4 C3 C2 108.5(2) . .
C4 C3 Fe1 70.09(13) . .
C2 C3 Fe1 69.79(12) . .
C4 C3 H3 125.8 . .
C2 C3 H3 125.8 . .
Fe1 C3 H3 125.9 . .
C3 C4 C5 108.1(2) . .
C3 C4 Fe1 69.52(14) . .
C5 C4 Fe1 69.31(13) . .
C3 C4 H4 125.9 . .
C5 C4 H4 125.9 . .
Fe1 C4 H4 126.8 . .
C4 C5 C1 107.9(2) . .
C4 C5 Fe1 69.84(13) . .
C1 C5 Fe1 69.61(12) . .
C4 C5 H5 126.1 . .
C1 C5 H5 126.1 . .
Fe1 C5 H5 126.1 . .
C10 C6 C7 108.1(2) . .
C10 C6 Fe1 69.80(13) . .
C7 C6 Fe1 69.70(13) . .
C10 C6 H6 126 . .
C7 C6 H6 126 . .
Fe1 C6 H6 126.1 . .
C6 C7 C8 107.9(2) . .
C6 C7 Fe1 69.67(13) . .
C8 C7 Fe1 69.39(13) . .
C6 C7 H7 126.1 . .
C8 C7 H7 126.1 . .
Fe1 C7 H7 126.5 . .
C9 C8 C7 108.0(2) . .
C9 C8 Fe1 69.88(13) . .
C7 C8 Fe1 69.84(13) . .
C9 C8 H8 126 . .
C7 C8 H8 126 . .
Fe1 C8 H8 125.9 . .
C8 C9 C10 108.1(2) . .
C8 C9 Fe1 69.70(13) . .
C10 C9 Fe1 69.71(13) . .
C8 C9 H9 125.9 . .
C10 C9 H9 125.9 . .
Fe1 C9 H9 126.2 . .
C6 C10 C9 107.9(2) . .
C6 C10 Fe1 69.78(13) . .
C9 C10 Fe1 69.45(13) . .
C6 C10 H10 126.1 . .
C9 C10 H10 126.1 . .
Fe1 C10 H10 126.3 . .
O1 C11 Cr1 175.3(2) . .

loop_
_geom_bond_atom_site_label_1
_geom_bond_atom_site_label_2
_geom_bond_distance
_geom_bond_site_symmetry_2
Cr1 C11 1.849(2) .
Cr1 C11 1.849(2) 2_675
Cr1 C11 1.849(2) 3_465
Cr1 P1 2.3515(6) .
Cr1 P1 2.3515(6) 2_675
Cr1 P1 2.3515(6) 3_465
Fe1 C3 2.041(2) .
Fe1 C8 2.041(2) .
Fe1 C5 2.042(2) .
Fe1 C9 2.044(2) .
Fe1 C2 2.045(2) .
Fe1 C1 2.045(2) .
Fe1 C6 2.047(2) .
Fe1 C10 2.047(2) .
Fe1 C7 2.047(2) .
Fe1 C4 2.049(2) .
P1 C1 1.805(2) .
P1 H1P1 1.28(2) .
P1 H2P1 1.27(2) .
O1 C11 1.157(3) .
C1 C2 1.429(3) .
C1 C5 1.432(3) .
C2 C3 1.420(3) .
C2 H2 0.95 .
C3 C4 1.412(4) .
C3 H3 0.95 .
C4 C5 1.428(3) .
C4 H4 0.95 .
C5 H5 0.95 .
C6 C10 1.415(3) .
C6 C7 1.422(3) .
C6 H6 0.95 .
C7 C8 1.424(3) .
C7 H7 0.95 .
C8 C9 1.411(3) .
C8 H8 0.95 .
C9 C10 1.427(3) .
C9 H9 0.95 .
C10 H10 0.95 .
